data_2220971
loop_
_publ_author_name
'Hippius, Catharina'
'W\"urthner, Frank'
'Bolte, Michael'

_publ_section_title
;
 5-Bromo-17-nitro-26,28-prop-2-enoxy-25,27-dipropoxycalix[4]arene
;
_journal_coeditor_code AT2726
_journal_issue 3
_journal_name_full 'Acta Crystallographica Section E'
_journal_page_first o617
_journal_paper_doi 10.1107/S160053680900659X
_journal_volume 65
_journal_year 2009
_chemical_formula_iupac 'C40 H42 Br N O6'
_chemical_formula_moiety 'C40 H42 Br N O6'
_chemical_formula_sum 'C40 H42 Br N O6'
_chemical_formula_weight 712.66
_chemical_name_systematic
;
5-Bromo-17-nitro-26,28-prop-2-enoxy-25,27-dipropoxycalix[4]arene
;
_space_group_IT_number 15
_symmetry_cell_setting monoclinic
_symmetry_space_group_name_Hall '-C 2yc'
_symmetry_space_group_name_H-M 'C 1 2/c 1'
_atom_sites_solution_hydrogens geom
_atom_sites_solution_primary direct
_atom_sites_solution_secondary difmap
_audit_creation_method SHELXL-97
_cell_angle_alpha 90.00
_cell_angle_beta 121.530(8)
_cell_angle_gamma 90.00
_cell_formula_units_Z 4
_cell_length_a 25.001(3)
_cell_length_b 8.4963(14)
_cell_length_c 19.909(3)
_cell_measurement_reflns_used 3120
_cell_measurement_temperature 173(2)
_cell_measurement_theta_max 25.6
_cell_measurement_theta_min 3.5
_cell_volume 3604.6(10)
_computing_cell_refinement 'X-AREA (Stoe & Cie, 2001)'
_computing_data_collection 'X-AREA (Stoe & Cie, 2001)'
_computing_data_reduction 'X-AREA (Stoe & Cie, 2001)'
_computing_molecular_graphics 'XP in SHELXTL-Plus (Sheldrick, 2008)'
_computing_publication_material 'SHELXL97 (Sheldrick, 2008)'
_computing_structure_refinement 'SHELXL97 (Sheldrick, 2008)'
_computing_structure_solution 'SHELXS97 (Sheldrick, 2008)'
_diffrn_ambient_temperature 173(2)
_diffrn_measured_fraction_theta_full 0.995
_diffrn_measured_fraction_theta_max 0.985
_diffrn_measurement_device_type 'Stoe IPDS-II two-circle'
_diffrn_measurement_method \w
_diffrn_radiation_monochromator graphite
_diffrn_radiation_source 'fine-focus sealed tube'
_diffrn_radiation_type MoK\a
_diffrn_radiation_wavelength 0.71073
_diffrn_reflns_av_R_equivalents 0.0814
_diffrn_reflns_av_sigmaI/netI 0.1580
_diffrn_reflns_limit_h_max 25
_diffrn_reflns_limit_h_min -30
_diffrn_reflns_limit_k_max 10
_diffrn_reflns_limit_k_min -10
_diffrn_reflns_limit_l_max 24
_diffrn_reflns_limit_l_min -24
_diffrn_reflns_number 9833
_diffrn_reflns_theta_full 25.00
_diffrn_reflns_theta_max 25.67
_diffrn_reflns_theta_min 3.54
_diffrn_standards_decay_% 0
_diffrn_standards_interval_time 0
_diffrn_standards_number 0
_exptl_absorpt_coefficient_mu 1.187
_exptl_absorpt_correction_T_max 0.8805
_exptl_absorpt_correction_T_min 0.7477
_exptl_absorpt_correction_type multi-scan
_exptl_absorpt_process_details '(MULABS; Spek, 2009; Blessing, 1995)'
_exptl_crystal_colour colourless
_exptl_crystal_density_diffrn 1.313
_exptl_crystal_density_method 'not measured'
_exptl_crystal_description plate
_exptl_crystal_F_000 1488
_exptl_crystal_size_max 0.26
_exptl_crystal_size_mid 0.12
_exptl_crystal_size_min 0.11
_refine_diff_density_max 0.260
_refine_diff_density_min -0.289
_refine_ls_extinction_coef 0.0020(3)
_refine_ls_extinction_expression Fc^*^=kFc[1+0.001xFc^2^\l^3^/sin(2\q)]^-1/4^
_refine_ls_extinction_method 'SHELXL97 (Sheldrick, 2008)'
_refine_ls_goodness_of_fit_ref 0.922
_refine_ls_hydrogen_treatment constr
_refine_ls_matrix_type full
_refine_ls_number_parameters 286
_refine_ls_number_reflns 3366
_refine_ls_number_restraints 47
_refine_ls_restrained_S_all 0.916
_refine_ls_R_factor_all 0.1665
_refine_ls_R_factor_gt 0.0645
_refine_ls_shift/su_max 0.000
_refine_ls_shift/su_mean 0.000
_refine_ls_structure_factor_coef Fsqd
_refine_ls_weighting_details 'calc w=1/[\s^2^(Fo^2^)+(0.0307P)^2^] where P=(Fo^2^+2Fc^2^)/3'
_refine_ls_weighting_scheme calc
_refine_ls_wR_factor_gt 0.1032
_refine_ls_wR_factor_ref 0.1304
_reflns_number_gt 1538
_reflns_number_total 3366
_reflns_threshold_expression I>2\s(I)
_cod_data_source_file at2726.cif
_cod_data_source_block I
_cod_original_cell_volume 3604.6(9)
_cod_original_sg_symbol_H-M 'C 2/c'
_cod_database_code 2220971
_cod_database_fobs_code 2220971

loop_
_symmetry_equiv_pos_as_xyz
'x, y, z'
'-x, y, -z+1/2'
'x+1/2, y+1/2, z'
'-x+1/2, y+1/2, -z+1/2'
'-x, -y, -z'
'x, -y, z-1/2'
'-x+1/2, -y+1/2, -z'
'x+1/2, -y+1/2, z-1/2'

loop_
_atom_site_type_symbol
_atom_site_label
_atom_site_fract_x
_atom_site_fract_y
_atom_site_fract_z
_atom_site_U_iso_or_equiv
_atom_site_adp_type
_atom_site_calc_flag
_atom_site_refinement_flags
_atom_site_occupancy
_atom_site_disorder_assembly
_atom_site_disorder_group
Br Br1 0.73186(7) 1.08989(19) 0.62438(6) 0.0654(5) Uani d P 0.50 A 1
N N1 0.7175(3) 1.0605(11) 0.6027(4) 0.050 Uiso d PD 0.50 A 2
O O11 0.7045(4) 1.0828(14) 0.6532(4) 0.110(4) Uani d PD 0.50 A 2
O O12 0.7628(3) 1.1127(11) 0.6024(5) 0.086(3) Uani d PD 0.50 A 2
O O1 0.55519(13) 0.6827(4) 0.34459(15) 0.0402(8) Uani d . 1 . .
O O2 0.58956(14) 0.6443(4) 0.19972(16) 0.0444(8) Uani d . 1 . .
C C1 0.5086(2) 0.8009(6) 0.4372(2) 0.0474(13) Uani d . 1 . .
H H1A 0.5030 0.8392 0.4801 0.057 Uiso calc R 1 . .
H H1B 0.4993 0.6867 0.4303 0.057 Uiso calc R 1 . .
C C2 0.6667(2) 0.7893(6) 0.3528(2) 0.0438(12) Uani d . 1 B .
H H2A 0.6624 0.6752 0.3410 0.053 Uiso calc R 1 . .
H H2B 0.7104 0.8205 0.3711 0.053 Uiso calc R 1 . .
C C11 0.5757(2) 0.8291(5) 0.4588(2) 0.0395(12) Uani d . 1 . .
C C12 0.5960(2) 0.7747(5) 0.4091(2) 0.0356(11) Uani d . 1 B .
C C13 0.6528(2) 0.8223(5) 0.4169(2) 0.0358(11) Uani d . 1 . .
C C14 0.69268(19) 0.9186(5) 0.48264(18) 0.0402(11) Uani d D 1 A .
H H14 0.7317 0.9536 0.4906 0.048 Uiso calc R 1 . .
C C15 0.6751(2) 0.9614(4) 0.53478(18) 0.0416(12) Uani d D 1 . .
C C16 0.61726(18) 0.9227(5) 0.5234(2) 0.0450(12) Uani d D 1 A .
H H16 0.6057 0.9592 0.5592 0.054 Uiso calc R 1 . .
C C17 0.5514(5) 0.5159(14) 0.3672(9) 0.071(4) Uani d PD 0.625(13) B 1
H H17A 0.5487 0.5163 0.4150 0.086 Uiso calc PR 0.625(13) B 1
H H17B 0.5128 0.4659 0.3241 0.086 Uiso calc PR 0.625(13) B 1
C C18 0.6064(5) 0.4232(11) 0.3824(6) 0.066(4) Uani d PD 0.625(13) B 1
H H18 0.6161 0.4200 0.3422 0.079 Uiso calc PR 0.625(13) B 1
C C19 0.6430(7) 0.3450(13) 0.4472(7) 0.082(4) Uani d PD 0.625(13) B 1
H H19A 0.6348 0.3454 0.4888 0.098 Uiso calc PR 0.625(13) B 1
H H19B 0.6777 0.2877 0.4528 0.098 Uiso calc PR 0.625(13) B 1
C C17' 0.5755(9) 0.526(2) 0.3452(9) 0.053(5) Uani d PDU 0.375(13) B 2
H H17C 0.6208 0.5247 0.3641 0.064 Uiso calc PR 0.375(13) B 2
H H17D 0.5522 0.4812 0.2913 0.064 Uiso calc PR 0.375(13) B 2
C C18' 0.5636(8) 0.4314(19) 0.3980(8) 0.057(6) Uani d PDU 0.375(13) B 2
H H18' 0.5224 0.4326 0.3891 0.068 Uiso calc PR 0.375(13) B 2
C C19' 0.6059(12) 0.346(2) 0.4563(10) 0.080(7) Uani d PDU 0.375(13) B 2
H H19C 0.6476 0.3419 0.4669 0.096 Uiso calc PR 0.375(13) B 2
H H19D 0.5949 0.2878 0.4881 0.096 Uiso calc PR 0.375(13) B 2
C C21 0.62150(19) 0.8809(6) 0.2786(2) 0.0368(11) Uani d . 1 . .
C C22 0.5834(2) 0.8061(6) 0.2053(2) 0.0370(11) Uani d . 1 B .
C C23 0.53622(19) 0.8876(6) 0.1391(2) 0.0404(12) Uani d . 1 . .
C C24 0.5298(2) 1.0487(6) 0.1459(2) 0.0458(13) Uani d . 1 B .
H H24 0.4985 1.1061 0.1018 0.055 Uiso calc R 1 . .
C C25 0.5683(2) 1.1257(6) 0.2160(3) 0.0557(15) Uani d . 1 . .
H H25 0.5639 1.2360 0.2195 0.067 Uiso calc R 1 B .
C C26 0.6134(2) 1.0433(6) 0.2817(2) 0.0450(13) Uani d . 1 B .
H H26 0.6393 1.0982 0.3297 0.054 Uiso calc R 1 . .
C C27 0.6382(4) 0.6220(8) 0.1775(6) 0.038(2) Uani d PD 0.717(14) C 1
H H27A 0.6793 0.6649 0.2189 0.045 Uiso calc PR 0.717(14) C 1
H H27B 0.6252 0.6751 0.1270 0.045 Uiso calc PR 0.717(14) C 1
C C28 0.6421(3) 0.4457(8) 0.1700(5) 0.042(2) Uani d PD 0.717(14) C 1
H H28A 0.6012 0.4059 0.1268 0.051 Uiso calc PR 0.717(14) C 1
H H28B 0.6513 0.3941 0.2195 0.051 Uiso calc PR 0.717(14) C 1
C C29 0.6936(5) 0.4045(18) 0.1529(7) 0.048(3) Uani d PD 0.717(14) C 1
H H29A 0.6964 0.2898 0.1502 0.072 Uiso calc PR 0.717(14) C 1
H H29B 0.7339 0.4460 0.1951 0.072 Uiso calc PR 0.717(14) C 1
H H29C 0.6833 0.4511 0.1025 0.072 Uiso calc PR 0.717(14) C 1
C C27' 0.6423(11) 0.562(4) 0.2081(11) 0.052(7) Uani d PDU 0.283(14) C 2
H H27C 0.6514 0.4696 0.2427 0.063 Uiso calc PR 0.283(14) C 2
H H27D 0.6795 0.6318 0.2334 0.063 Uiso calc PR 0.283(14) C 2
C C28' 0.6306(10) 0.509(3) 0.1297(11) 0.052(6) Uani d PDU 0.283(14) C 2
H H28C 0.6113 0.5955 0.0912 0.062 Uiso calc PR 0.283(14) C 2
H H28D 0.6007 0.4193 0.1105 0.062 Uiso calc PR 0.283(14) C 2
C C29' 0.6917(16) 0.457(5) 0.135(2) 0.066(13) Uani d PDU 0.283(14) C 2
H H29D 0.6817 0.3900 0.0901 0.108 Uiso calc PR 0.283(14) C 2
H H29E 0.7176 0.3979 0.1842 0.108 Uiso calc PR 0.283(14) C 2
H H29F 0.7147 0.5501 0.1350 0.108 Uiso calc PR 0.283(14) C 2

loop_
_atom_site_aniso_label
_atom_site_aniso_U_11
_atom_site_aniso_U_22
_atom_site_aniso_U_33
_atom_site_aniso_U_12
_atom_site_aniso_U_13
_atom_site_aniso_U_23
Br1 0.0603(10) 0.0649(9) 0.0360(6) 0.0170(8) 0.0009(5) -0.0200(6)
O11 0.083(7) 0.167(10) 0.067(5) 0.003(7) 0.029(5) -0.061(6)
O12 0.092(7) 0.092(7) 0.059(5) -0.022(6) 0.030(5) -0.017(4)
O1 0.0349(18) 0.037(2) 0.0406(16) -0.0036(15) 0.0140(13) -0.0072(13)
O2 0.0324(19) 0.054(2) 0.0501(17) 0.0019(16) 0.0238(14) -0.0162(14)
C1 0.044(3) 0.062(3) 0.038(2) -0.004(3) 0.022(2) 0.006(2)
C2 0.028(3) 0.056(3) 0.042(2) 0.008(2) 0.014(2) -0.009(2)
C11 0.042(3) 0.045(3) 0.0243(19) 0.005(2) 0.0122(18) 0.0079(18)
C12 0.035(3) 0.034(3) 0.031(2) 0.007(2) 0.0121(19) 0.0046(18)
C13 0.035(3) 0.033(3) 0.031(2) 0.009(2) 0.0109(18) 0.0032(18)
C14 0.032(3) 0.036(3) 0.036(2) 0.006(2) 0.0057(18) 0.005(2)
C15 0.048(3) 0.037(3) 0.0243(19) 0.009(2) 0.0082(19) 0.0009(18)
C16 0.045(3) 0.055(3) 0.032(2) 0.017(3) 0.0178(19) 0.006(2)
C17 0.064(9) 0.043(7) 0.103(10) -0.023(7) 0.041(7) -0.014(7)
C18 0.083(8) 0.036(6) 0.078(7) 0.001(6) 0.042(6) -0.022(5)
C19 0.117(12) 0.035(6) 0.085(8) 0.008(7) 0.047(8) 0.005(5)
C17' 0.037(11) 0.047(11) 0.068(10) 0.004(9) 0.021(8) 0.005(7)
C18' 0.063(12) 0.019(9) 0.069(10) -0.007(9) 0.021(9) -0.004(7)
C19' 0.103(18) 0.052(11) 0.077(11) 0.015(12) 0.043(12) 0.000(8)
C21 0.029(2) 0.054(3) 0.038(2) -0.004(2) 0.0253(17) -0.009(2)
C22 0.038(3) 0.048(3) 0.041(2) -0.003(2) 0.031(2) -0.009(2)
C23 0.030(2) 0.072(4) 0.031(2) -0.003(3) 0.0232(18) -0.005(2)
C24 0.047(3) 0.056(4) 0.039(2) 0.001(2) 0.025(2) 0.004(2)
C25 0.066(4) 0.049(4) 0.051(3) -0.008(3) 0.030(2) 0.000(2)
C26 0.043(3) 0.049(3) 0.037(2) -0.005(2) 0.017(2) -0.006(2)
C27 0.039(4) 0.041(5) 0.049(5) 0.001(4) 0.034(4) -0.011(3)
C28 0.035(4) 0.040(5) 0.045(5) 0.000(4) 0.017(3) -0.016(4)
C29 0.039(5) 0.054(9) 0.049(5) 0.005(5) 0.022(4) -0.016(6)
C27' 0.053(13) 0.070(19) 0.057(13) -0.012(13) 0.045(12) 0.006(12)
C28' 0.071(15) 0.059(15) 0.043(11) 0.005(11) 0.044(11) -0.003(10)
C29' 0.09(2) 0.05(2) 0.08(2) 0.031(16) 0.059(16) -0.006(16)

loop_
_atom_type_symbol
_atom_type_description
_atom_type_scat_dispersion_real
_atom_type_scat_dispersion_imag
_atom_type_scat_source
C C 0.0033 0.0016 'International Tables Vol C Tables 4.2.6.8 and 6.1.1.4'
H H 0.0000 0.0000 'International Tables Vol C Tables 4.2.6.8 and 6.1.1.4'
Br Br -0.2901 2.4595 'International Tables Vol C Tables 4.2.6.8 and 6.1.1.4'
N N 0.0061 0.0033 'International Tables Vol C Tables 4.2.6.8 and 6.1.1.4'
O O 0.0106 0.0060 'International Tables Vol C Tables 4.2.6.8 and 6.1.1.4'

loop_
_geom_angle_atom_site_label_1
_geom_angle_atom_site_label_2
_geom_angle_atom_site_label_3
_geom_angle_site_symmetry_1
_geom_angle_site_symmetry_3
_geom_angle
_geom_angle_publ_flag
O12 N1 O11 . . 126.5(6) ?
O12 N1 C15 . . 115.4(5) ?
O11 N1 C15 . . 118.2(5) ?
C12 O1 C17' . . 115.6(7) ?
C12 O1 C17 . . 112.6(6) ?
C22 O2 C27' . . 127.5(12) ?
C22 O2 C27 . . 106.7(4) ?
C11 C1 C23 . 2_655 109.5(4) ?
C11 C1 H1A . . 109.8 ?
C23 C1 H1A 2_655 . 109.8 ?
C11 C1 H1B . . 109.8 ?
C23 C1 H1B 2_655 . 109.8 ?
H1A C1 H1B . . 108.2 ?
C13 C2 C21 . . 110.0(4) ?
C13 C2 H2A . . 109.7 ?
C21 C2 H2A . . 109.7 ?
C13 C2 H2B . . 109.7 ?
C21 C2 H2B . . 109.7 ?
H2A C2 H2B . . 108.2 ?
C16 C11 C12 . . 117.8(4) ?
C16 C11 C1 . . 121.8(4) ?
C12 C11 C1 . . 120.1(4) ?
O1 C12 C11 . . 118.4(4) ?
O1 C12 C13 . . 118.4(4) ?
C11 C12 C13 . . 122.9(4) ?
C12 C13 C14 . . 116.8(4) ?
C12 C13 C2 . . 121.2(4) ?
C14 C13 C2 . . 121.6(4) ?
C15 C14 C13 . . 120.1(4) ?
C15 C14 H14 . . 119.9 ?
C13 C14 H14 . . 119.9 ?
C14 C15 C16 . . 122.4(3) ?
C14 C15 N1 . . 119.0(4) ?
C16 C15 N1 . . 118.5(4) ?
C14 C15 Br1 . . 118.4(3) ?
C16 C15 Br1 . . 119.1(3) ?
C15 C16 C11 . . 119.6(4) ?
C15 C16 H16 . . 120.2 ?
C11 C16 H16 . . 120.2 ?
C18 C17 O1 . . 111.6(10) ?
C18 C17 H17A . . 109.3 ?
O1 C17 H17A . . 109.3 ?
C18 C17 H17B . . 109.3 ?
O1 C17 H17B . . 109.3 ?
H17A C17 H17B . . 108.0 ?
C19 C18 C17 . . 124.8(13) ?
C19 C18 H18 . . 117.6 ?
C17 C18 H18 . . 117.6 ?
C18 C19 H19A . . 120.0 ?
C18 C19 H19B . . 120.0 ?
H19A C19 H19B . . 120.0 ?
O1 C17' C18' . . 108.2(15) ?
O1 C17' H17C . . 110.1 ?
C18' C17' H17C . . 110.1 ?
O1 C17' H17D . . 110.1 ?
C18' C17' H17D . . 110.1 ?
H17C C17' H17D . . 108.4 ?
C19' C18' C17' . . 124.5(19) ?
C19' C18' H18' . . 117.7 ?
C17' C18' H18' . . 117.7 ?
C18' C19' H19C . . 120.0 ?
C18' C19' H19D . . 120.0 ?
H19C C19' H19D . . 120.0 ?
C26 C21 C22 . . 117.0(4) ?
C26 C21 C2 . . 120.8(4) ?
C22 C21 C2 . . 122.1(4) ?
O2 C22 C23 . . 118.9(4) ?
O2 C22 C21 . . 118.9(4) ?
C23 C22 C21 . . 122.0(4) ?
C24 C23 C22 . . 118.3(4) ?
C24 C23 C1 . 2_655 120.7(4) ?
C22 C23 C1 . 2_655 121.0(5) ?
C25 C24 C23 . . 120.7(4) ?
C25 C24 H24 . . 119.6 ?
C23 C24 H24 . . 119.6 ?
C24 C25 C26 . . 120.5(5) ?
C24 C25 H25 . . 119.7 ?
C26 C25 H25 . . 119.7 ?
C25 C26 C21 . . 121.3(4) ?
C25 C26 H26 . . 119.3 ?
C21 C26 H26 . . 119.3 ?
O2 C27 C28 . . 104.9(7) ?
O2 C27 H27A . . 110.8 ?
C28 C27 H27A . . 110.8 ?
O2 C27 H27B . . 110.8 ?
C28 C27 H27B . . 110.8 ?
H27A C27 H27B . . 108.8 ?
C27 C28 C29 . . 110.7(8) ?
C27 C28 H28A . . 109.5 ?
C29 C28 H28A . . 109.5 ?
C27 C28 H28B . . 109.5 ?
C29 C28 H28B . . 109.5 ?
H28A C28 H28B . . 108.1 ?
C28 C29 H29A . . 109.5 ?
C28 C29 H29B . . 109.5 ?
H29A C29 H29B . . 109.5 ?
C28 C29 H29C . . 109.5 ?
H29A C29 H29C . . 109.5 ?
H29B C29 H29C . . 109.5 ?
O2 C27' C28' . . 111.2(19) ?
O2 C27' H27C . . 109.4 ?
C28' C27' H27C . . 109.4 ?
O2 C27' H27D . . 109.4 ?
C28' C27' H27D . . 109.4 ?
H27C C27' H27D . . 108.0 ?
C27' C28' C29' . . 111.5(19) ?
C27' C28' H28C . . 109.3 ?
C29' C28' H28C . . 109.3 ?
C27' C28' H28D . . 109.3 ?
C29' C28' H28D . . 109.3 ?
H28C C28' H28D . . 108.0 ?
C28' C29' H29D . . 109.5 ?
C28' C29' H29E . . 109.5 ?
H29D C29' H29E . . 109.5 ?
C28' C29' H29F . . 109.5 ?
H29D C29' H29F . . 109.5 ?
H29E C29' H29F . . 109.5 ?

loop_
_geom_bond_atom_site_label_1
_geom_bond_atom_site_label_2
_geom_bond_site_symmetry_2
_geom_bond_distance
_geom_bond_publ_flag
Br1 C15 . 1.934(3) ?
N1 O12 . 1.2200(11) ?
N1 O11 . 1.2203(10) ?
N1 C15 . 1.4704(10) ?
O1 C12 . 1.390(5) ?
O1 C17' . 1.426(18) ?
O1 C17 . 1.505(13) ?
O2 C22 . 1.394(5) ?
O2 C27' . 1.42(3) ?
O2 C27 . 1.508(9) ?
C1 C11 . 1.518(6) ?
C1 C23 2_655 1.525(6) ?
C1 H1A . 0.9900 ?
C1 H1B . 0.9900 ?
C2 C13 . 1.514(6) ?
C2 C21 . 1.523(6) ?
C2 H2A . 0.9900 ?
C2 H2B . 0.9900 ?
C11 C16 . 1.403(5) ?
C11 C12 . 1.404(6) ?
C12 C13 . 1.404(6) ?
C13 C14 . 1.418(5) ?
C14 C15 . 1.372(6) ?
C14 H14 . 0.9500 ?
C15 C16 . 1.380(5) ?
C16 H16 . 0.9500 ?
C17 C18 . 1.473(12) ?
C17 H17A . 0.9900 ?
C17 H17B . 0.9900 ?
C18 C19 . 1.307(11) ?
C18 H18 . 0.9500 ?
C19 H19A . 0.9500 ?
C19 H19B . 0.9500 ?
C17' C18' . 1.470(15) ?
C17' H17C . 0.9900 ?
C17' H17D . 0.9900 ?
C18' C19' . 1.307(16) ?
C18' H18' . 0.9500 ?
C19' H19C . 0.9500 ?
C19' H19D . 0.9500 ?
C21 C26 . 1.401(6) ?
C21 C22 . 1.409(5) ?
C22 C23 . 1.408(6) ?
C23 C24 . 1.393(7) ?
C23 C1 2_655 1.525(6) ?
C24 C25 . 1.377(6) ?
C24 H24 . 0.9500 ?
C25 C26 . 1.389(6) ?
C25 H25 . 0.9500 ?
C26 H26 . 0.9500 ?
C27 C28 . 1.513(9) ?
C27 H27A . 0.9900 ?
C27 H27B . 0.9900 ?
C28 C29 . 1.533(10) ?
C28 H28A . 0.9900 ?
C28 H28B . 0.9900 ?
C29 H29A . 0.9800 ?
C29 H29B . 0.9800 ?
C29 H29C . 0.9800 ?
C27' C28' . 1.500(16) ?
C27' H27C . 0.9900 ?
C27' H27D . 0.9900 ?
C28' C29' . 1.537(17) ?
C28' H28C . 0.9900 ?
C28' H28D . 0.9900 ?
C29' H29D . 0.9800 ?
C29' H29E . 0.9800 ?
C29' H29F . 0.9800 ?

loop_
_geom_torsion_atom_site_label_1
_geom_torsion_atom_site_label_2
_geom_torsion_atom_site_label_3
_geom_torsion_atom_site_label_4
_geom_torsion_site_symmetry_1
_geom_torsion_site_symmetry_2
_geom_torsion_site_symmetry_3
_geom_torsion_site_symmetry_4
_geom_torsion
_geom_torsion_publ_flag
C23 C1 C11 C16 2_655 . . . 109.7(5) ?
C23 C1 C11 C12 2_655 . . . -63.7(6) ?
C17' O1 C12 C11 . . . . -116.6(9) ?
C17 O1 C12 C11 . . . . -76.8(7) ?
C17' O1 C12 C13 . . . . 69.9(9) ?
C17 O1 C12 C13 . . . . 109.6(6) ?
C16 C11 C12 O1 . . . . -179.6(4) ?
C1 C11 C12 O1 . . . . -5.9(6) ?
C16 C11 C12 C13 . . . . -6.4(6) ?
C1 C11 C12 C13 . . . . 167.3(4) ?
O1 C12 C13 C14 . . . . 178.8(4) ?
C11 C12 C13 C14 . . . . 5.6(6) ?
O1 C12 C13 C2 . . . . 6.3(6) ?
C11 C12 C13 C2 . . . . -166.9(4) ?
C21 C2 C13 C12 . . . . 65.6(5) ?
C21 C2 C13 C14 . . . . -106.5(4) ?
C12 C13 C14 C15 . . . . -0.2(6) ?
C2 C13 C14 C15 . . . . 172.3(4) ?
C13 C14 C15 C16 . . . . -4.3(6) ?
C13 C14 C15 N1 . . . . 179.6(6) ?
C13 C14 C15 Br1 . . . . 178.9(3) ?
O12 N1 C15 C14 . . . . 8.1(12) ?
O11 N1 C15 C14 . . . . -171.8(9) ?
O12 N1 C15 C16 . . . . -168.1(8) ?
O11 N1 C15 C16 . . . . 11.9(13) ?
C14 C15 C16 C11 . . . . 3.5(6) ?
N1 C15 C16 C11 . . . . 179.6(6) ?
Br1 C15 C16 C11 . . . . -179.8(3) ?
C12 C11 C16 C15 . . . . 1.8(6) ?
C1 C11 C16 C15 . . . . -171.8(4) ?
C12 O1 C17 C18 . . . . -77.5(10) ?
C17' O1 C17 C18 . . . . 25.5(12) ?
O1 C17 C18 C19 . . . . 125.5(13) ?
C12 O1 C17' C18' . . . . 79.0(13) ?
C17 O1 C17' C18' . . . . -14.8(11) ?
O1 C17' C18' C19' . . . . -126.8(19) ?
C13 C2 C21 C26 . . . . 52.0(6) ?
C13 C2 C21 C22 . . . . -124.0(4) ?
C27' O2 C22 C23 . . . . 118.1(10) ?
C27 O2 C22 C23 . . . . 93.9(5) ?
C27' O2 C22 C21 . . . . -66.3(11) ?
C27 O2 C22 C21 . . . . -90.5(5) ?
C26 C21 C22 O2 . . . . -179.5(4) ?
C2 C21 C22 O2 . . . . -3.4(6) ?
C26 C21 C22 C23 . . . . -4.1(6) ?
C2 C21 C22 C23 . . . . 172.1(4) ?
O2 C22 C23 C24 . . . . 178.8(4) ?
C21 C22 C23 C24 . . . . 3.4(6) ?
O2 C22 C23 C1 . . . 2_655 1.5(6) ?
C21 C22 C23 C1 . . . 2_655 -173.9(4) ?
C22 C23 C24 C25 . . . . -0.5(7) ?
C1 C23 C24 C25 2_655 . . . 176.8(4) ?
C23 C24 C25 C26 . . . . -1.4(7) ?
C24 C25 C26 C21 . . . . 0.6(8) ?
C22 C21 C26 C25 . . . . 2.1(7) ?
C2 C21 C26 C25 . . . . -174.1(4) ?
C22 O2 C27 C28 . . . . -178.5(6) ?
C27' O2 C27 C28 . . . . 42.4(18) ?
O2 C27 C28 C29 . . . . -176.1(7) ?
C22 O2 C27' C28' . . . . -105(2) ?
C27 O2 C27' C28' . . . . -52.8(17) ?
O2 C27' C28' C29' . . . . 166(2) ?
